data_7003830
loop_
_publ_author_name
'Song, Xue-Qin'
'Liu, Wei-Sheng'
'Dou, Wei'
'Zheng, Jiang-Rong'
'Tang, Xiao-Liang'
'Zhang, Hong-Rui'
'Wang, Da-Qi'

_publ_section_title
;
 Tuning the self-assembly and luminescence properties of lanthanide
 coordination polymers by ligand design
;
_journal_issue 27
_journal_name_full 'Dalton Transactions'
_journal_page_first 3582
_journal_page_last 3591
_journal_paper_doi 10.1039/b800217g
_journal_year 2008
_chemical_formula_sum 'C48 H47 N6 O19 Pr'
_chemical_formula_weight 1152.83
_chemical_name_systematic
;
?
;
_space_group_IT_number 14
_symmetry_cell_setting monoclinic
_symmetry_space_group_name_Hall '-P 2ybc'
_symmetry_space_group_name_H-M 'P 1 21/c 1'
_atom_sites_solution_hydrogens geom
_atom_sites_solution_primary direct
_atom_sites_solution_secondary difmap
_audit_creation_method SHELXL-97
_cell_angle_alpha 90.00
_cell_angle_beta 106.782(2)
_cell_angle_gamma 90.00
_cell_formula_units_Z 4
_cell_length_a 14.395(2)
_cell_length_b 17.708(3)
_cell_length_c 24.171(4)
_cell_measurement_reflns_used 6019
_cell_measurement_temperature 293(2)
_cell_measurement_theta_max 25.278
_cell_measurement_theta_min 2.243
_cell_volume 5898.9(16)
_computing_cell_refinement 'Bruker SMART'
_computing_data_collection 'Bruker SMART'
_computing_data_reduction 'Bruker SAINT'
_computing_molecular_graphics 'Bruker SHELXTL'
_computing_publication_material 'Bruker SHELXTL'
_computing_structure_refinement 'SHELXL-97 (Sheldrick, 1997)'
_computing_structure_solution 'SHELXS-97 (Sheldrick, 1990)'
_diffrn_ambient_temperature 293(2)
_diffrn_measured_fraction_theta_full 0.992
_diffrn_measured_fraction_theta_max 0.992
_diffrn_measurement_device_type 'CCD area detector'
_diffrn_measurement_method 'phi and omega scans'
_diffrn_radiation_monochromator graphite
_diffrn_radiation_source 'fine-focus sealed tube'
_diffrn_radiation_type MoK\a
_diffrn_radiation_wavelength 0.71073
_diffrn_reflns_av_R_equivalents 0.0660
_diffrn_reflns_av_sigmaI/netI 0.0883
_diffrn_reflns_limit_h_max 17
_diffrn_reflns_limit_h_min -16
_diffrn_reflns_limit_k_max 19
_diffrn_reflns_limit_k_min -21
_diffrn_reflns_limit_l_max 28
_diffrn_reflns_limit_l_min -28
_diffrn_reflns_number 30035
_diffrn_reflns_theta_full 25.00
_diffrn_reflns_theta_max 25.00
_diffrn_reflns_theta_min 1.76
_exptl_absorpt_coefficient_mu 0.896
_exptl_absorpt_correction_T_max 0.7811
_exptl_absorpt_correction_T_min 0.7385
_exptl_absorpt_correction_type multi-scan
_exptl_absorpt_process_details sadabs
_exptl_crystal_colour green
_exptl_crystal_density_diffrn 1.298
_exptl_crystal_density_method 'not measured'
_exptl_crystal_description block
_exptl_crystal_F_000 2352
_exptl_crystal_size_max 0.36
_exptl_crystal_size_mid 0.32
_exptl_crystal_size_min 0.29
_refine_diff_density_max 1.006
_refine_diff_density_min -1.020
_refine_diff_density_rms 0.112
_refine_ls_extinction_method none
_refine_ls_goodness_of_fit_ref 1.053
_refine_ls_hydrogen_treatment noref
_refine_ls_matrix_type full
_refine_ls_number_parameters 712
_refine_ls_number_reflns 10300
_refine_ls_number_restraints 446
_refine_ls_restrained_S_all 1.056
_refine_ls_R_factor_all 0.1431
_refine_ls_R_factor_gt 0.0660
_refine_ls_shift/su_max 0.001
_refine_ls_shift/su_mean 0.000
_refine_ls_structure_factor_coef Fsqd
_refine_ls_weighting_details 'calc w=1/[\s^2^(Fo^2^)+(0.1064P)^2^+9.0602P] where P=(Fo^2^+2Fc^2^)/3'
_refine_ls_weighting_scheme calc
_refine_ls_wR_factor_gt 0.1674
_refine_ls_wR_factor_ref 0.2285
_reflns_number_gt 5328
_reflns_number_total 10300
_reflns_threshold_expression >2sigma(I)
_cod_data_source_file b800217g.txt
_cod_data_source_block 060912d
_cod_depositor_comments
;
The following automatic conversions were performed:
'_symmetry_cell_setting' value 'Monoclinic' changed to 'monoclinic'
according to '/home/saulius/struct/CIF-dictionaries/cif_core.dic'
dictionary named 'cif_core.dic' version 2.4.1 from 2010-06-29.

Automatic conversion script
Id: cif_fix_enum 1527 2010-12-29 10:47:43Z saulius 
;
_cod_original_cell_volume 5898.9(17)
_cod_original_sg_symbol_H-M P2(1)/c
_cod_database_code 7003830

loop_
_symmetry_equiv_pos_as_xyz
'x, y, z'
'-x, y+1/2, -z+1/2'
'-x, -y, -z'
'x, -y-1/2, z-1/2'

loop_
_atom_site_label
_atom_site_type_symbol
_atom_site_fract_x
_atom_site_fract_y
_atom_site_fract_z
_atom_site_U_iso_or_equiv
_atom_site_adp_type
_atom_site_occupancy
_atom_site_symmetry_multiplicity
_atom_site_calc_flag
_atom_site_refinement_flags
_atom_site_disorder_assembly
_atom_site_disorder_group
Pr1 Pr 0.29211(4) 0.77275(2) 0.01789(2) 0.0594(2) Uani 1 1 d . B .
N1 N 0.3006(5) 0.5351(4) 0.0615(4) 0.073(2) Uani 1 1 d . . .
H1 H 0.3139 0.4881 0.0685 0.088 Uiso 1 1 calc R A 1
N2 N 0.2710(7) 1.0052(4) 0.0748(3) 0.092(3) Uani 1 1 d . . .
H2 H 0.2600 1.0530 0.0725 0.111 Uiso 1 1 calc R . .
N3 N 0.5146(6) 0.7557(4) 0.1848(3) 0.071(2) Uani 1 1 d . . .
H3 H 0.5710 0.7523 0.2096 0.085 Uiso 1 1 calc R . .
N4 N 0.1347(7) 0.7400(4) 0.0714(5) 0.078(2) Uani 1 1 d . B .
N5 N 0.4220(8) 0.8339(6) -0.0486(4) 0.093(3) Uani 1 1 d . B .
N6 N 0.1744(7) 0.7194(6) -0.0996(5) 0.086(3) Uani 1 1 d . B .
O1 O 0.4224(4) 0.4230(3) 0.0721(3) 0.0607(15) Uani 1 1 d . . .
O2 O 0.3565(4) 0.6504(3) 0.0507(3) 0.0739(18) Uani 1 1 d . . .
O3 O 0.1174(15) 0.4510(12) 0.0222(9) 0.110(5) Uani 0.450(12) 1 d PDU B 1
O3' O 0.1307(12) 0.4571(9) -0.0162(8) 0.116(6) Uani 0.550(12) 1 d PD B 2
O4 O 0.1605(4) 1.1201(3) 0.0318(2) 0.0615(15) Uani 1 1 d . . .
O5 O 0.2300(5) 0.8936(3) 0.0346(3) 0.0731(18) Uani 1 1 d . . .
O6 O 0.4170(10) 1.0132(8) 0.2259(5) 0.192(4) Uani 1 1 d DU . .
O7 O 0.6957(4) 0.8054(4) 0.2267(3) 0.0709(17) Uani 1 1 d . . .
O8 O 0.4291(5) 0.8021(3) 0.0996(3) 0.0654(16) Uani 1 1 d . . .
O9 O 0.3432(9) 0.8164(8) 0.2185(5) 0.162(3) Uani 1 1 d DU . .
O10 O 0.2205(6) 0.7492(4) 0.1015(3) 0.083(2) Uani 1 1 d . . .
O11 O 0.1193(5) 0.7443(4) 0.0168(4) 0.084(2) Uani 1 1 d . . .
O12 O 0.0677(6) 0.7250(5) 0.0923(4) 0.117(3) Uani 1 1 d . . .
O13 O 0.3670(6) 0.8756(4) -0.0297(3) 0.087(2) Uani 1 1 d . . .
O14 O 0.4181(6) 0.7642(4) -0.0367(4) 0.094(2) Uani 1 1 d . . .
O15 O 0.4740(8) 0.8559(6) -0.0771(5) 0.150(4) Uani 1 1 d . . .
O16 O 0.1806(6) 0.7891(4) -0.0863(3) 0.091(2) Uani 1 1 d . . .
O17 O 0.2236(6) 0.6744(4) -0.0625(3) 0.094(2) Uani 1 1 d . . .
O18 O 0.1209(7) 0.6982(6) -0.1455(4) 0.121(3) Uani 1 1 d . . .
C1 C 0.3554(6) 0.3150(4) 0.1051(4) 0.051(2) Uani 1 1 d . . .
C2 C 0.2925(6) 0.2688(4) 0.0653(3) 0.052(2) Uani 1 1 d . . .
C3 C 0.2092(6) 0.2409(4) 0.0773(4) 0.055(2) Uani 1 1 d . . .
C4 C 0.1925(6) 0.2551(5) 0.1308(4) 0.058(2) Uani 1 1 d . . .
C5 C 0.2542(6) 0.3060(5) 0.1692(4) 0.058(2) Uani 1 1 d . . .
C6 C 0.3343(6) 0.3365(4) 0.1556(4) 0.057(2) Uani 1 1 d . . .
C7 C 0.4463(7) 0.3470(4) 0.0936(4) 0.065(2) Uani 1 1 d . . .
H7A H 0.4998 0.3477 0.1289 0.078 Uiso 1 1 calc R . .
H7B H 0.4649 0.3165 0.0651 0.078 Uiso 1 1 calc R . .
C8 C 0.3111(9) 0.2483(6) 0.0084(5) 0.092(3) Uani 1 1 d . . .
H8A H 0.2763 0.2824 -0.0212 0.138 Uiso 1 1 calc R . .
H8B H 0.2896 0.1975 -0.0020 0.138 Uiso 1 1 calc R . .
H8C H 0.3793 0.2519 0.0125 0.138 Uiso 1 1 calc R . .
C9 C 0.1337(7) 1.1987(4) 0.0314(4) 0.072(3) Uani 1 1 d . . .
H9A H 0.0710 1.2032 0.0387 0.086 Uiso 1 1 calc R . .
H9B H 0.1285 1.2205 -0.0062 0.086 Uiso 1 1 calc R . .
C10 C 0.1068(8) 0.2193(6) 0.1452(5) 0.095(3) Uani 1 1 d . . .
H10A H 0.1222 0.2118 0.1862 0.143 Uiso 1 1 calc R . .
H10B H 0.0923 0.1715 0.1259 0.143 Uiso 1 1 calc R . .
H10C H 0.0514 0.2519 0.1327 0.143 Uiso 1 1 calc R . .
C11 C 0.7688(7) 0.8320(6) 0.2774(4) 0.079(3) Uani 1 1 d . . .
H11A H 0.7712 0.8868 0.2770 0.095 Uiso 1 1 calc R . .
H11B H 0.8319 0.8129 0.2773 0.095 Uiso 1 1 calc R . .
C12 C 0.3980(7) 0.3945(5) 0.1956(4) 0.077(3) Uani 1 1 d . . .
H12A H 0.4601 0.3725 0.2142 0.115 Uiso 1 1 calc R . .
H12B H 0.3676 0.4099 0.2243 0.115 Uiso 1 1 calc R . .
H12C H 0.4064 0.4376 0.1735 0.115 Uiso 1 1 calc R . .
C13 C 0.3724(6) 0.5812(4) 0.0590(4) 0.056(2) Uani 1 1 d . B .
C14 C 0.4727(6) 0.5498(4) 0.0681(3) 0.051(2) Uani 1 1 d . . .
C15 C 0.4968(6) 0.4729(4) 0.0739(3) 0.052(2) Uani 1 1 d . B .
C16 C 0.5893(7) 0.4493(5) 0.0805(4) 0.067(3) Uani 1 1 d . . .
H16 H 0.6038 0.3980 0.0831 0.081 Uiso 1 1 calc R B .
C17 C 0.6614(8) 0.5017(6) 0.0835(5) 0.082(3) Uani 1 1 d . B .
H17 H 0.7249 0.4856 0.0889 0.099 Uiso 1 1 calc R . .
C18 C 0.6406(8) 0.5769(6) 0.0785(5) 0.083(3) Uani 1 1 d . . .
H18A H 0.6896 0.6118 0.0801 0.100 Uiso 1 1 calc R B .
C19 C 0.5472(7) 0.6010(5) 0.0711(4) 0.070(3) Uani 1 1 d . B .
H19 H 0.5335 0.6525 0.0680 0.084 Uiso 1 1 calc R . .
C20 C 0.2013(7) 0.5594(5) 0.0531(6) 0.094(4) Uani 0.450(12) 1 d PD B 1
H20A H 0.1726 0.5727 0.0129 0.113 Uiso 0.450(12) 1 calc PR B 1
H20B H 0.2010 0.6041 0.0762 0.113 Uiso 0.450(12) 1 calc PR B 1
C21 C 0.1428(19) 0.5003(12) 0.0693(11) 0.098(5) Uani 0.450(12) 1 d PDU B 1
C22 C 0.0902(19) 0.4805(13) 0.1090(9) 0.107(5) Uani 0.450(12) 1 d PDU B 1
H22 H 0.0907 0.5059 0.1427 0.128 Uiso 0.450(12) 1 calc PR B 1
C23 C 0.0354(17) 0.4124(12) 0.0858(10) 0.103(5) Uani 0.450(12) 1 d PDU B 1
H23 H -0.0034 0.3847 0.1032 0.124 Uiso 0.450(12) 1 calc PR B 1
C24 C 0.053(4) 0.396(2) 0.0307(15) 0.104(4) Uani 0.450(12) 1 d PDU B 1
H24 H 0.0261 0.3566 0.0058 0.125 Uiso 0.450(12) 1 calc PR B 1
C20' C 0.2013(7) 0.5594(5) 0.0531(6) 0.094(4) Uani 0.550(12) 1 d PD B 2
H20C H 0.1940 0.5824 0.0880 0.113 Uiso 0.550(12) 1 calc PR B 2
H20D H 0.1822 0.5956 0.0218 0.113 Uiso 0.550(12) 1 calc PR B 2
C21' C 0.1437(15) 0.4920(10) 0.0392(9) 0.088(4) Uani 0.550(12) 1 d PDU B 2
C22' C 0.0925(15) 0.4513(11) 0.0701(8) 0.099(4) Uani 0.550(12) 1 d PDU B 2
H22' H 0.0888 0.4635 0.1068 0.119 Uiso 0.550(12) 1 calc PR B 2
C23' C 0.047(3) 0.3890(19) 0.0372(12) 0.107(4) Uani 0.550(12) 1 d PDU B 2
H23' H 0.0104 0.3522 0.0485 0.129 Uiso 0.550(12) 1 calc PR B 2
C24' C 0.0685(15) 0.3926(10) -0.0168(8) 0.104(4) Uani 0.550(12) 1 d PDU B 2
H24' H 0.0462 0.3591 -0.0474 0.124 Uiso 0.550(12) 1 calc PR B 2
C25 C 0.2161(7) 0.9627(5) 0.0342(4) 0.056(2) Uani 1 1 d . B .
C26 C 0.1367(6) 0.9992(4) -0.0112(3) 0.0459(19) Uani 1 1 d . . .
C27 C 0.1078(6) 1.0748(4) -0.0130(4) 0.053(2) Uani 1 1 d . B .
C28 C 0.0319(7) 1.1018(5) -0.0578(4) 0.063(2) Uani 1 1 d . . .
H28 H 0.0128 1.1520 -0.0581 0.076 Uiso 1 1 calc R B .
C29 C -0.0154(7) 1.0538(6) -0.1019(4) 0.074(3) Uani 1 1 d . B .
H29 H -0.0661 1.0725 -0.1320 0.088 Uiso 1 1 calc R . .
C30 C 0.0103(8) 0.9803(6) -0.1024(4) 0.075(3) Uani 1 1 d . . .
H30 H -0.0221 0.9491 -0.1328 0.090 Uiso 1 1 calc R B .
C31 C 0.0846(8) 0.9523(5) -0.0577(4) 0.067(3) Uani 1 1 d . B .
H31 H 0.1012 0.9015 -0.0578 0.081 Uiso 1 1 calc R . .
C32 C 0.3504(10) 0.9779(7) 0.1244(5) 0.112(4) Uani 1 1 d U . .
H32A H 0.3450 0.9237 0.1282 0.134 Uiso 1 1 calc R . .
H32B H 0.4124 0.9887 0.1178 0.134 Uiso 1 1 calc R . .
C33 C 0.3457(12) 1.0142(10) 0.1764(6) 0.145(4) Uani 1 1 d DU . .
C34 C 0.2681(14) 1.0327(12) 0.1949(7) 0.188(5) Uani 1 1 d DU . .
H34 H 0.2037 1.0227 0.1750 0.226 Uiso 1 1 calc R . .
C35 C 0.3004(15) 1.0696(11) 0.2491(7) 0.183(5) Uani 1 1 d DU . .
H35 H 0.2641 1.1000 0.2664 0.219 Uiso 1 1 calc R . .
C36 C 0.3927(15) 1.0517(12) 0.2697(7) 0.179(5) Uani 1 1 d DU . .
H36 H 0.4335 1.0626 0.3063 0.215 Uiso 1 1 calc R . .
C37 C 0.5061(7) 0.7985(4) 0.1385(4) 0.055(2) Uani 1 1 d . B .
C38 C 0.5912(7) 0.8435(5) 0.1341(4) 0.059(2) Uani 1 1 d . . .
C39 C 0.6820(7) 0.8467(6) 0.1763(4) 0.068(3) Uani 1 1 d . B .
C40 C 0.7553(9) 0.8883(8) 0.1657(5) 0.103(4) Uani 1 1 d . . .
H40 H 0.8165 0.8875 0.1924 0.123 Uiso 1 1 calc R B .
C41 C 0.7403(11) 0.9311(8) 0.1163(6) 0.119(5) Uani 1 1 d . B .
H41 H 0.7907 0.9602 0.1107 0.142 Uiso 1 1 calc R . .
C42 C 0.6529(11) 0.9312(7) 0.0758(5) 0.103(4) Uani 1 1 d . . .
H42 H 0.6431 0.9599 0.0423 0.124 Uiso 1 1 calc R B .
C43 C 0.5780(8) 0.8879(6) 0.0847(4) 0.076(3) Uani 1 1 d . B .
H43 H 0.5176 0.8885 0.0571 0.091 Uiso 1 1 calc R . .
C44 C 0.4338(8) 0.7135(6) 0.1965(5) 0.084(3) Uani 1 1 d . . .
H44A H 0.3835 0.7064 0.1603 0.101 Uiso 1 1 calc R . .
H44B H 0.4572 0.6639 0.2111 0.101 Uiso 1 1 calc R . .
C45 C 0.3915(12) 0.7488(10) 0.2369(6) 0.128(4) Uani 1 1 d DU . .
C46 C 0.3909(12) 0.7305(10) 0.2920(6) 0.143(4) Uani 1 1 d DU . .
H46 H 0.4226 0.6909 0.3151 0.172 Uiso 1 1 calc R . .
C47 C 0.3319(13) 0.7849(11) 0.3047(8) 0.158(5) Uani 1 1 d DU . .
H47 H 0.3128 0.7842 0.3383 0.189 Uiso 1 1 calc R . .
C48 C 0.3035(13) 0.8409(12) 0.2630(7) 0.171(4) Uani 1 1 d DU . .
H48 H 0.2673 0.8841 0.2640 0.205 Uiso 1 1 calc R . .
O19 O 0.116(3) 0.193(3) 0.3223(19) 0.31(2) Uiso 0.50 1 d P . .
O20 O 0.246(3) 0.564(2) 0.2297(17) 0.286(17) Uiso 0.50 1 d P . .

loop_
_atom_site_aniso_label
_atom_site_aniso_U_11
_atom_site_aniso_U_22
_atom_site_aniso_U_33
_atom_site_aniso_U_23
_atom_site_aniso_U_13
_atom_site_aniso_U_12
Pr1 0.0649(4) 0.0388(3) 0.0736(4) 0.0006(2) 0.0187(3) 0.0110(2)
N1 0.061(5) 0.042(4) 0.116(7) 0.020(4) 0.025(5) 0.015(4)
N2 0.128(8) 0.054(5) 0.064(5) -0.010(4) -0.021(5) 0.044(5)
N3 0.063(5) 0.072(5) 0.074(5) 0.020(4) 0.013(4) -0.013(4)
N4 0.072(7) 0.051(5) 0.118(8) 0.001(5) 0.041(7) 0.018(4)
N5 0.104(8) 0.095(8) 0.093(7) 0.013(6) 0.051(6) 0.012(6)
N6 0.080(7) 0.083(7) 0.095(7) -0.017(6) 0.026(6) 0.009(5)
O1 0.057(4) 0.039(3) 0.085(4) 0.010(3) 0.019(3) 0.007(3)
O2 0.070(4) 0.039(3) 0.108(5) 0.010(3) 0.019(4) 0.013(3)
O3 0.093(7) 0.092(7) 0.125(8) 0.007(7) 0.000(7) 0.021(6)
O3' 0.099(12) 0.093(11) 0.147(16) 0.005(11) 0.023(12) 0.017(9)
O4 0.065(4) 0.035(3) 0.072(4) -0.003(3) 0.001(3) 0.009(3)
O5 0.088(5) 0.037(3) 0.095(5) -0.001(3) 0.028(4) 0.014(3)
O6 0.196(8) 0.224(8) 0.126(7) -0.027(7) 0.000(7) 0.021(7)
O7 0.062(4) 0.081(4) 0.066(4) 0.007(3) 0.013(3) -0.005(3)
O8 0.065(4) 0.053(3) 0.071(4) 0.005(3) 0.009(3) 0.004(3)
O9 0.152(7) 0.205(9) 0.127(6) -0.036(6) 0.038(6) -0.004(7)
O10 0.073(5) 0.096(5) 0.081(5) 0.004(4) 0.024(4) 0.001(4)
O11 0.070(5) 0.080(5) 0.102(6) -0.013(4) 0.026(4) 0.005(4)
O12 0.093(6) 0.112(7) 0.167(8) 0.014(6) 0.073(6) 0.015(5)
O13 0.106(6) 0.062(4) 0.099(5) 0.022(4) 0.040(5) 0.013(4)
O14 0.108(6) 0.080(5) 0.117(6) -0.006(5) 0.068(5) 0.010(4)
O15 0.172(10) 0.162(10) 0.154(9) 0.029(7) 0.108(8) -0.005(7)
O16 0.107(6) 0.088(6) 0.070(4) -0.001(4) 0.009(4) 0.022(4)
O17 0.111(6) 0.061(4) 0.102(5) -0.019(4) 0.017(5) 0.019(4)
O18 0.110(7) 0.159(8) 0.082(5) -0.043(6) 0.006(5) -0.001(6)
C1 0.058(5) 0.024(4) 0.071(5) 0.010(4) 0.020(5) 0.011(3)
C2 0.064(6) 0.032(4) 0.056(5) 0.001(4) 0.008(4) 0.011(4)
C3 0.058(5) 0.029(4) 0.069(6) 0.001(4) 0.003(5) 0.010(4)
C4 0.056(5) 0.046(5) 0.066(6) 0.001(4) 0.009(5) 0.005(4)
C5 0.054(5) 0.048(5) 0.069(6) -0.005(4) 0.013(5) 0.011(4)
C6 0.052(5) 0.037(4) 0.074(6) -0.004(4) 0.007(5) 0.004(4)
C7 0.079(7) 0.033(4) 0.083(6) 0.004(4) 0.026(5) 0.014(4)
C8 0.119(10) 0.073(7) 0.090(8) -0.004(5) 0.038(7) -0.010(6)
C9 0.075(7) 0.035(4) 0.092(7) -0.005(5) 0.004(6) 0.005(4)
C10 0.075(7) 0.100(9) 0.111(9) 0.001(7) 0.026(7) -0.018(6)
C11 0.064(6) 0.096(8) 0.075(7) 0.008(6) 0.018(6) -0.017(6)
C12 0.065(6) 0.064(6) 0.092(7) -0.018(5) 0.008(5) -0.009(5)
C13 0.061(6) 0.039(5) 0.064(5) 0.002(4) 0.011(5) 0.010(4)
C14 0.061(6) 0.036(4) 0.054(5) 0.006(4) 0.016(4) 0.003(4)
C15 0.058(6) 0.047(5) 0.054(5) 0.003(4) 0.019(4) 0.000(4)
C16 0.065(6) 0.058(6) 0.087(7) 0.011(5) 0.034(5) 0.012(5)
C17 0.069(7) 0.084(8) 0.102(8) 0.024(6) 0.038(6) 0.017(6)
C18 0.062(7) 0.089(8) 0.099(8) 0.018(6) 0.024(6) -0.015(6)
C19 0.081(8) 0.051(5) 0.079(6) 0.016(5) 0.026(6) -0.006(5)
C20 0.063(7) 0.057(6) 0.171(12) 0.018(7) 0.045(7) 0.009(5)
C21 0.091(7) 0.085(7) 0.110(7) 0.012(6) 0.016(6) 0.008(6)
C22 0.100(7) 0.095(7) 0.115(7) 0.004(6) 0.017(6) 0.009(6)
C23 0.092(7) 0.090(7) 0.116(7) 0.012(6) 0.013(6) 0.004(6)
C24 0.092(6) 0.089(7) 0.121(7) 0.012(6) 0.015(6) 0.008(6)
C20' 0.063(7) 0.057(6) 0.171(12) 0.018(7) 0.045(7) 0.009(5)
C21' 0.081(6) 0.074(6) 0.103(7) -0.002(6) 0.016(6) 0.012(5)
C22' 0.088(6) 0.090(6) 0.111(7) 0.008(6) 0.018(6) 0.008(6)
C23' 0.093(6) 0.090(6) 0.125(7) 0.010(6) 0.010(6) 0.011(6)
C24' 0.093(6) 0.085(6) 0.118(7) -0.003(6) 0.007(6) 0.011(6)
C25 0.071(6) 0.043(5) 0.059(5) -0.008(4) 0.028(5) 0.009(4)
C26 0.056(5) 0.037(4) 0.052(5) 0.001(4) 0.025(4) -0.002(4)
C27 0.059(5) 0.036(4) 0.066(5) 0.000(4) 0.024(5) -0.003(4)
C28 0.070(6) 0.043(5) 0.067(6) -0.002(4) 0.003(5) 0.009(4)
C29 0.067(7) 0.074(7) 0.069(6) 0.007(5) 0.003(5) -0.003(5)
C30 0.079(7) 0.068(7) 0.069(6) -0.006(5) 0.007(6) -0.013(5)
C31 0.090(7) 0.047(5) 0.074(6) -0.008(5) 0.035(6) -0.007(5)
C32 0.115(8) 0.094(7) 0.101(7) -0.020(6) -0.009(6) 0.045(6)
C33 0.154(9) 0.180(9) 0.072(6) -0.040(7) -0.012(7) 0.053(8)
C34 0.185(10) 0.239(10) 0.109(8) -0.048(8) -0.006(8) 0.052(9)
C35 0.200(11) 0.224(11) 0.101(8) -0.041(8) 0.005(9) 0.069(10)
C36 0.197(11) 0.223(11) 0.097(8) -0.048(8) 0.010(9) 0.021(10)
C37 0.060(6) 0.042(4) 0.062(5) 0.009(4) 0.017(5) 0.003(4)
C38 0.074(6) 0.050(5) 0.060(5) -0.001(4) 0.032(5) -0.001(4)
C39 0.061(6) 0.084(7) 0.065(6) 0.003(5) 0.029(5) -0.003(5)
C40 0.077(8) 0.148(12) 0.089(8) 0.007(8) 0.033(7) -0.028(8)
C41 0.127(12) 0.156(13) 0.086(9) 0.011(9) 0.051(9) -0.061(10)
C42 0.137(12) 0.112(10) 0.069(7) 0.006(7) 0.045(8) -0.042(9)
C43 0.088(8) 0.072(6) 0.070(6) 0.009(5) 0.026(6) -0.006(6)
C44 0.077(7) 0.084(7) 0.084(7) 0.031(6) 0.013(6) -0.023(6)
C45 0.122(9) 0.182(10) 0.086(7) -0.005(8) 0.041(7) -0.048(8)
C46 0.139(9) 0.195(11) 0.106(8) -0.017(8) 0.050(7) -0.037(8)
C47 0.142(9) 0.216(12) 0.125(8) -0.025(8) 0.053(8) -0.045(9)
C48 0.152(8) 0.219(10) 0.136(8) -0.041(8) 0.030(8) -0.007(8)

loop_
_atom_type_symbol
_atom_type_description
_atom_type_scat_dispersion_real
_atom_type_scat_dispersion_imag
_atom_type_scat_source
C C 0.0033 0.0016 'International Tables Vol C Tables 4.2.6.8 and 6.1.1.4'
H H 0.0000 0.0000 'International Tables Vol C Tables 4.2.6.8 and 6.1.1.4'
N N 0.0061 0.0033 'International Tables Vol C Tables 4.2.6.8 and 6.1.1.4'
O O 0.0106 0.0060 'International Tables Vol C Tables 4.2.6.8 and 6.1.1.4'
Pr Pr -0.2180 2.8214 'International Tables Vol C Tables 4.2.6.8 and 6.1.1.4'

loop_
_geom_angle_atom_site_label_1
_geom_angle_atom_site_label_2
_geom_angle_atom_site_label_3
_geom_angle
_geom_angle_site_symmetry_1
_geom_angle_site_symmetry_3
_geom_angle_publ_flag
O5 Pr1 O2 151.3(2) . . ?
O5 Pr1 O8 85.8(2) . . ?
O2 Pr1 O8 77.1(2) . . ?
O5 Pr1 O11 76.5(2) . . ?
O2 Pr1 O11 96.2(2) . . ?
O8 Pr1 O11 128.3(2) . . ?
O5 Pr1 O14 119.9(2) . . ?
O2 Pr1 O14 81.5(2) . . ?
O8 Pr1 O14 84.3(2) . . ?
O11 Pr1 O14 146.2(3) . . ?
O5 Pr1 O13 70.5(2) . . ?
O2 Pr1 O13 128.3(2) . . ?
O8 Pr1 O13 82.2(2) . . ?
O11 Pr1 O13 132.8(2) . . ?
O14 Pr1 O13 49.5(2) . . ?
O5 Pr1 O10 76.0(2) . . ?
O2 Pr1 O10 78.2(2) . . ?
O8 Pr1 O10 78.9(2) . . ?
O11 Pr1 O10 49.9(3) . . ?
O14 Pr1 O10 156.1(3) . . ?
O13 Pr1 O10 142.4(2) . . ?
O5 Pr1 O16 84.7(2) . . ?
O2 Pr1 O16 119.7(2) . . ?
O8 Pr1 O16 155.0(2) . . ?
O11 Pr1 O16 71.3(3) . . ?
O14 Pr1 O16 80.5(3) . . ?
O13 Pr1 O16 72.8(2) . . ?
O10 Pr1 O16 120.7(3) . . ?
O5 Pr1 O17 130.4(2) . . ?
O2 Pr1 O17 70.6(2) . . ?
O8 Pr1 O17 143.7(2) . . ?
O11 Pr1 O17 72.4(3) . . ?
O14 Pr1 O17 75.1(3) . . ?
O13 Pr1 O17 105.1(3) . . ?
O10 Pr1 O17 109.3(3) . . ?
O16 Pr1 O17 49.3(2) . . ?
C13 N1 C20 123.9(7) . . ?
C13 N1 H1 118.0 . . ?
C20 N1 H1 118.0 . . ?
C25 N2 C32 125.4(8) . . ?
C25 N2 H2 117.3 . . ?
C32 N2 H2 117.3 . . ?
C37 N3 C44 124.3(8) . . ?
C37 N3 H3 117.9 . . ?
C44 N3 H3 117.9 . . ?
O12 N4 O10 122.9(11) . . ?
O12 N4 O11 120.7(11) . . ?
O10 N4 O11 116.3(9) . . ?
O15 N5 O13 124.8(11) . . ?
O15 N5 O14 120.9(11) . . ?
O13 N5 O14 114.4(9) . . ?
O18 N6 O17 122.4(11) . . ?
O18 N6 O16 120.7(10) . . ?
O17 N6 O16 116.9(9) . . ?
C15 O1 C7 118.8(6) . . ?
C13 O2 Pr1 166.4(6) . . ?
C21 O3 C24 110.0(11) . . ?
C21' O3' C24' 105.1(9) . . ?
C27 O4 C9 117.9(6) . . ?
C25 O5 Pr1 161.3(6) . . ?
C33 O6 C36 112.4(14) . . ?
C39 O7 C11 117.2(7) . . ?
C37 O8 Pr1 163.4(6) . . ?
C45 O9 C48 107.0(14) . . ?
N4 O10 Pr1 96.7(6) . . ?
N4 O11 Pr1 97.1(6) . . ?
N5 O13 Pr1 97.9(6) . . ?
N5 O14 Pr1 98.3(6) . . ?
N6 O16 Pr1 96.7(6) . . ?
N6 O17 Pr1 97.1(6) . . ?
C2 C1 C6 120.4(8) . . ?
C2 C1 C7 121.2(8) . . ?
C6 C1 C7 118.4(8) . . ?
C1 C2 C3 119.5(8) . . ?
C1 C2 C8 121.3(9) . . ?
C3 C2 C8 119.2(8) . . ?
C2 C3 C4 120.8(8) . . ?
C2 C3 C9 120.0(8) . 1_545 ?
C4 C3 C9 119.2(9) . 1_545 ?
C3 C4 C5 118.5(8) . . ?
C3 C4 C10 120.3(8) . . ?
C5 C4 C10 121.2(9) . . ?
C6 C5 C4 120.0(8) . . ?
C6 C5 C11 119.2(8) . 2_645 ?
C4 C5 C11 120.7(8) . 2_645 ?
C1 C6 C5 120.3(8) . . ?
C1 C6 C12 119.7(8) . . ?
C5 C6 C12 119.9(8) . . ?
O1 C7 C1 106.4(6) . . ?
O1 C7 H7A 110.4 . . ?
C1 C7 H7A 110.4 . . ?
O1 C7 H7B 110.4 . . ?
C1 C7 H7B 110.4 . . ?
H7A C7 H7B 108.6 . . ?
C2 C8 H8A 109.5 . . ?
C2 C8 H8B 109.5 . . ?
H8A C8 H8B 109.5 . . ?
C2 C8 H8C 109.5 . . ?
H8A C8 H8C 109.5 . . ?
H8B C8 H8C 109.5 . . ?
O4 C9 C3 109.8(7) . 1_565 ?
O4 C9 H9A 109.7 . . ?
C3 C9 H9A 109.7 1_565 . ?
O4 C9 H9B 109.7 . . ?
C3 C9 H9B 109.7 1_565 . ?
H9A C9 H9B 108.2 . . ?
C4 C10 H10A 109.5 . . ?
C4 C10 H10B 109.5 . . ?
H10A C10 H10B 109.5 . . ?
C4 C10 H10C 109.5 . . ?
H10A C10 H10C 109.5 . . ?
H10B C10 H10C 109.5 . . ?
O7 C11 C5 110.1(7) . 2_655 ?
O7 C11 H11A 109.6 . . ?
C5 C11 H11A 109.6 2_655 . ?
O7 C11 H11B 109.6 . . ?
C5 C11 H11B 109.6 2_655 . ?
H11A C11 H11B 108.2 . . ?
C6 C12 H12A 109.5 . . ?
C6 C12 H12B 109.5 . . ?
H12A C12 H12B 109.5 . . ?
C6 C12 H12C 109.5 . . ?
H12A C12 H12C 109.5 . . ?
H12B C12 H12C 109.5 . . ?
O2 C13 N1 119.9(8) . . ?
O2 C13 C14 120.6(8) . . ?
N1 C13 C14 119.4(7) . . ?
C19 C14 C15 117.6(8) . . ?
C19 C14 C13 117.4(7) . . ?
C15 C14 C13 125.0(7) . . ?
C16 C15 O1 122.2(8) . . ?
C16 C15 C14 121.0(8) . . ?
O1 C15 C14 116.8(7) . . ?
C15 C16 C17 119.8(9) . . ?
C15 C16 H16 120.1 . . ?
C17 C16 H16 120.1 . . ?
C18 C17 C16 120.6(10) . . ?
C18 C17 H17 119.7 . . ?
C16 C17 H17 119.7 . . ?
C17 C18 C19 119.9(10) . . ?
C17 C18 H18A 120.0 . . ?
C19 C18 H18A 120.0 . . ?
C18 C19 C14 121.0(9) . . ?
C18 C19 H19 119.5 . . ?
C14 C19 H19 119.5 . . ?
N1 C20 C21 111.7(14) . . ?
N1 C20 H20A 109.3 . . ?
C21 C20 H20A 109.3 . . ?
N1 C20 H20B 109.3 . . ?
C21 C20 H20B 109.3 . . ?
H20A C20 H20B 107.9 . . ?
O3 C21 C22 109.3(10) . . ?
O3 C21 C20 105.3(17) . . ?
C22 C21 C20 144.3(19) . . ?
C21 C22 C23 106.2(10) . . ?
C21 C22 H22 126.9 . . ?
C23 C22 H22 126.9 . . ?
C24 C23 C22 107.4(10) . . ?
C24 C23 H23 126.3 . . ?
C22 C23 H23 126.3 . . ?
O3 C24 C23 107.0(11) . . ?
O3 C24 H24 126.5 . . ?
C23 C24 H24 126.5 . . ?
C22' C21' O3' 109.4(10) . . ?
C21' C22' C23' 109.4(11) . . ?
C21' C22' H22' 125.3 . . ?
C23' C22' H22' 125.3 . . ?
C22' C23' C24' 107.3(10) . . ?
C22' C23' H23' 126.4 . . ?
C24' C23' H23' 126.4 . . ?
C23' C24' O3' 108.7(10) . . ?
C23' C24' H24' 125.6 . . ?
O3' C24' H24' 125.6 . . ?
O5 C25 N2 120.1(8) . . ?
O5 C25 C26 121.6(8) . . ?
N2 C25 C26 118.3(7) . . ?
C27 C26 C31 116.7(8) . . ?
C27 C26 C25 126.8(7) . . ?
C31 C26 C25 116.6(7) . . ?
C28 C27 O4 122.8(7) . . ?
C28 C27 C26 121.1(8) . . ?
O4 C27 C26 116.0(7) . . ?
C29 C28 C27 119.6(8) . . ?
C29 C28 H28 120.2 . . ?
C27 C28 H28 120.2 . . ?
C30 C29 C28 121.6(9) . . ?
C30 C29 H29 119.2 . . ?
C28 C29 H29 119.2 . . ?
C29 C30 C31 119.5(9) . . ?
C29 C30 H30 120.2 . . ?
C31 C30 H30 120.2 . . ?
C30 C31 C26 121.5(8) . . ?
C30 C31 H31 119.3 . . ?
C26 C31 H31 119.3 . . ?
C33 C32 N2 110.1(10) . . ?
C33 C32 H32A 109.6 . . ?
N2 C32 H32A 109.6 . . ?
C33 C32 H32B 109.6 . . ?
N2 C32 H32B 109.6 . . ?
H32A C32 H32B 108.1 . . ?
O6 C33 C34 101.6(13) . . ?
O6 C33 C32 124.3(14) . . ?
C34 C33 C32 130.5(14) . . ?
C33 C34 C35 109.5(16) . . ?
C33 C34 H34 125.2 . . ?
C35 C34 H34 125.2 . . ?
C36 C35 C34 105.3(16) . . ?
C36 C35 H35 127.3 . . ?
C34 C35 H35 127.3 . . ?
C35 C36 O6 106.2(15) . . ?
C35 C36 H36 126.9 . . ?
O6 C36 H36 126.9 . . ?
O8 C37 N3 121.2(8) . . ?
O8 C37 C38 119.6(8) . . ?
N3 C37 C38 119.2(8) . . ?
C43 C38 C39 117.8(9) . . ?
C43 C38 C37 116.8(9) . . ?
C39 C38 C37 125.3(8) . . ?
C40 C39 O7 121.8(10) . . ?
C40 C39 C38 119.2(9) . . ?
O7 C39 C38 118.9(8) . . ?
C39 C40 C41 121.5(12) . . ?
C39 C40 H40 119.3 . . ?
C41 C40 H40 119.3 . . ?
C42 C41 C40 120.5(11) . . ?
C42 C41 H41 119.7 . . ?
C40 C41 H41 119.7 . . ?
C41 C42 C43 119.2(11) . . ?
C41 C42 H42 120.4 . . ?
C43 C42 H42 120.4 . . ?
C42 C43 C38 121.5(10) . . ?
C42 C43 H43 119.2 . . ?
C38 C43 H43 119.2 . . ?
C45 C44 N3 115.0(10) . . ?
C45 C44 H44A 108.5 . . ?
N3 C44 H44A 108.5 . . ?
C45 C44 H44B 108.5 . . ?
N3 C44 H44B 108.5 . . ?
H44A C44 H44B 107.5 . . ?
C46 C45 O9 111.7(15) . . ?
C46 C45 C44 132.9(16) . . ?
O9 C45 C44 115.3(12) . . ?
C45 C46 C47 103.2(16) . . ?
C45 C46 H46 128.4 . . ?
C47 C46 H46 128.4 . . ?
C46 C47 C48 114.3(17) . . ?
C46 C47 H47 122.9 . . ?
C48 C47 H47 122.9 . . ?
C47 C48 O9 103.4(16) . . ?
C47 C48 H48 128.3 . . ?
O9 C48 H48 128.3 . . ?

loop_
_geom_bond_atom_site_label_1
_geom_bond_atom_site_label_2
_geom_bond_distance
_geom_bond_site_symmetry_2
_geom_bond_publ_flag
Pr1 O5 2.398(5) . ?
Pr1 O2 2.399(5) . ?
Pr1 O8 2.410(6) . ?
Pr1 O11 2.531(7) . ?
Pr1 O14 2.536(7) . ?
Pr1 O13 2.552(7) . ?
Pr1 O10 2.555(7) . ?
Pr1 O16 2.583(7) . ?
Pr1 O17 2.584(7) . ?
N1 C13 1.333(11) . ?
N1 C20 1.449(12) . ?
N1 H1 0.8600 . ?
N2 C25 1.306(11) . ?
N2 C32 1.477(13) . ?
N2 H2 0.8600 . ?
N3 C37 1.326(11) . ?
N3 C44 1.477(12) . ?
N3 H3 0.8600 . ?
N4 O12 1.240(11) . ?
N4 O10 1.250(11) . ?
N4 O11 1.275(11) . ?
N5 O15 1.218(11) . ?
N5 O13 1.261(11) . ?
N5 O14 1.272(11) . ?
N6 O18 1.213(11) . ?
N6 O17 1.254(11) . ?
N6 O16 1.273(10) . ?
O1 C15 1.379(9) . ?
O1 C7 1.447(9) . ?
O2 C13 1.252(9) . ?
O3 C21 1.397(16) . ?
O3 C24 1.403(16) . ?
O3' C21' 1.438(15) . ?
O3' C24' 1.449(15) . ?
O4 C27 1.386(9) . ?
O4 C9 1.444(9) . ?
O5 C25 1.240(9) . ?
O6 C33 1.333(12) . ?
O6 C36 1.386(14) . ?
O7 C39 1.384(10) . ?
O7 C11 1.446(10) . ?
O8 C37 1.231(9) . ?
O9 C45 1.392(14) . ?
O9 C48 1.424(14) . ?
C1 C2 1.384(11) . ?
C1 C6 1.394(11) . ?
C1 C7 1.523(12) . ?
C2 C3 1.403(12) . ?
C2 C8 1.518(13) . ?
C3 C4 1.406(12) . ?
C3 C9 1.507(12) 1_545 ?
C4 C5 1.410(12) . ?
C4 C10 1.514(13) . ?
C5 C6 1.394(12) . ?
C5 C11 1.494(12) 2_645 ?
C6 C12 1.523(11) . ?
C7 H7A 0.9700 . ?
C7 H7B 0.9700 . ?
C8 H8A 0.9600 . ?
C8 H8B 0.9600 . ?
C8 H8C 0.9600 . ?
C9 C3 1.507(12) 1_565 ?
C9 H9A 0.9700 . ?
C9 H9B 0.9700 . ?
C10 H10A 0.9600 . ?
C10 H10B 0.9600 . ?
C10 H10C 0.9600 . ?
C11 C5 1.494(12) 2_655 ?
C11 H11A 0.9700 . ?
C11 H11B 0.9700 . ?
C12 H12A 0.9600 . ?
C12 H12B 0.9600 . ?
C12 H12C 0.9600 . ?
C13 C14 1.502(11) . ?
C14 C19 1.390(12) . ?
C14 C15 1.404(10) . ?
C15 C16 1.359(12) . ?
C16 C17 1.380(13) . ?
C16 H16 0.9300 . ?
C17 C18 1.361(14) . ?
C17 H17 0.9300 . ?
C18 C19 1.373(13) . ?
C18 H18A 0.9300 . ?
C19 H19 0.9300 . ?
C20 C21 1.465(15) . ?
C20 H20A 0.9700 . ?
C20 H20B 0.9700 . ?
C21 C22 1.426(16) . ?
C22 C23 1.461(16) . ?
C22 H22 0.9300 . ?
C23 C24 1.454(17) . ?
C23 H23 0.9300 . ?
C24 H24 0.9300 . ?
C21' C22' 1.391(15) . ?
C22' C23' 1.405(16) . ?
C22' H22' 0.9300 . ?
C23' C24' 1.425(16) . ?
C23' H23' 0.9300 . ?
C24' H24' 0.9300 . ?
C25 C26 1.484(11) . ?
C26 C27 1.398(10) . ?
C26 C31 1.425(11) . ?
C27 C28 1.382(11) . ?
C28 C29 1.379(12) . ?
C28 H28 0.9300 . ?
C29 C30 1.354(13) . ?
C29 H29 0.9300 . ?
C30 C31 1.375(13) . ?
C30 H30 0.9300 . ?
C31 H31 0.9300 . ?
C32 C33 1.430(17) . ?
C32 H32A 0.9700 . ?
C32 H32B 0.9700 . ?
C33 C34 1.357(16) . ?
C34 C35 1.417(15) . ?
C34 H34 0.9300 . ?
C35 C36 1.316(15) . ?
C35 H35 0.9300 . ?
C36 H36 0.9300 . ?
C37 C38 1.492(12) . ?
C38 C43 1.395(12) . ?
C38 C39 1.408(12) . ?
C39 C40 1.371(13) . ?
C40 C41 1.378(16) . ?
C40 H40 0.9300 . ?
C41 C42 1.353(17) . ?
C41 H41 0.9300 . ?
C42 C43 1.390(14) . ?
C42 H42 0.9300 . ?
C43 H43 0.9300 . ?
C44 C45 1.435(18) . ?
C44 H44A 0.9700 . ?
C44 H44B 0.9700 . ?
C45 C46 1.373(14) . ?
C46 C47 1.375(15) . ?
C46 H46 0.9300 . ?
C47 C48 1.388(15) . ?
C47 H47 0.9300 . ?
C48 H48 0.9300 . ?
